data_7158622
loop_
_publ_author_name
'Chen, Lin'
'Liang, Wei'

_publ_section_title
;
 Phase-transfer catalyzed Michael/ammonolysis cascade reactions of
 enaminones and olefinic azlactones: a new approach to structurally
 diverse quinoline-2,5-diones
;
_journal_name_full 'Organic &amp; Biomolecular Chemistry'
_journal_paper_doi 10.1039/D2OB00096B
_journal_year 2022
_chemical_formula_moiety 'C31 H30 N2 O3'
_chemical_formula_sum 'C31 H30 N2 O3'
_chemical_formula_weight 478.57
_space_group_crystal_system monoclinic
_space_group_IT_number 14
_space_group_name_Hall '-P 2yn'
_space_group_name_H-M_alt 'P 1 21/n 1'
_atom_sites_solution_hydrogens geom
_atom_sites_solution_primary dual
_audit_creation_date 2021-06-20
_audit_creation_method
;
Olex2 1.3-alpha
(compiled 2020.09.11 svn.r3730fd0d for OlexSys, GUI svn.r6159)
;
_audit_update_record
;
2021-08-15 deposited with the CCDC.	2022-03-16 downloaded from the CCDC.
;
_cell_angle_alpha 90
_cell_angle_beta 95.337(12)
_cell_angle_gamma 90
_cell_formula_units_Z 4
_cell_length_a 10.5155(11)
_cell_length_b 15.442(2)
_cell_length_c 15.190(2)
_cell_measurement_reflns_used 2732
_cell_measurement_temperature 150.00(10)
_cell_measurement_theta_max 28.5190
_cell_measurement_theta_min 2.6070
_cell_volume 2455.9(5)
_computing_cell_refinement 'CrysAlisPro 1.171.38.43f (Rigaku OD, 2015)'
_computing_data_collection 'CrysAlisPro 1.171.38.43f (Rigaku OD, 2015)'
_computing_data_reduction 'CrysAlisPro 1.171.38.43f (Rigaku OD, 2015)'
_computing_molecular_graphics 'Olex2 1.3-alpha (Dolomanov et al., 2009)'
_computing_publication_material 'Olex2 1.3-alpha (Dolomanov et al., 2009)'
_computing_structure_refinement 'SHELXL 2018/3 (Sheldrick, 2015)'
_computing_structure_solution 'SHELXT  (Sheldrick, 2015)'
_diffrn_ambient_environment N~2~
_diffrn_ambient_temperature 150.00(10)
_diffrn_detector 'CCD plate'
_diffrn_detector_area_resol_mean 5.2684
_diffrn_detector_type AtlasS2
_diffrn_measured_fraction_theta_full 0.991
_diffrn_measured_fraction_theta_max 0.991
_diffrn_measurement_details
;
List of Runs (angles in degrees, time in seconds):

  # Type    Start    End  Width  t~exp~   \w     \q     \k     \f   Frames
#--------------------------------------------------------------------------
  1  \w    -51.00  40.00   1.00    6.00    --   11.90 -57.00 -30.00   91
  2  \w    -19.00  23.00   1.00    6.00    --  -11.27 -99.00  30.00   42
  3  \w    -47.00  -2.00   1.00    6.00    --   11.90 -38.00-150.00   45
;
_diffrn_measurement_device 'four-circle diffractometer'
_diffrn_measurement_device_type 'SuperNova, Dual, Cu at zero, AtlasS2'
_diffrn_measurement_method '\w scans'
_diffrn_orient_matrix_type 'CrysAlisPro convention (1999,Acta A55,543-557)'
_diffrn_orient_matrix_UB_11 -0.0076171000
_diffrn_orient_matrix_UB_12 -0.0415788000
_diffrn_orient_matrix_UB_13 -0.0196704000
_diffrn_orient_matrix_UB_21 -0.0157168000
_diffrn_orient_matrix_UB_22 0.0195400000
_diffrn_orient_matrix_UB_23 -0.0418311000
_diffrn_orient_matrix_UB_31 0.0654776000
_diffrn_orient_matrix_UB_32 -0.0001537000
_diffrn_orient_matrix_UB_33 -0.0077932000
_diffrn_radiation_monochromator mirror
_diffrn_radiation_probe x-ray
_diffrn_radiation_type 'Mo K\a'
_diffrn_radiation_wavelength 0.71073
_diffrn_reflns_av_R_equivalents 0.0550
_diffrn_reflns_av_unetI/netI 0.0677
_diffrn_reflns_Laue_measured_fraction_full 0.991
_diffrn_reflns_Laue_measured_fraction_max 0.991
_diffrn_reflns_limit_h_max 12
_diffrn_reflns_limit_h_min -12
_diffrn_reflns_limit_k_max 14
_diffrn_reflns_limit_k_min -18
_diffrn_reflns_limit_l_max 18
_diffrn_reflns_limit_l_min -15
_diffrn_reflns_number 9576
_diffrn_reflns_point_group_measured_fraction_full 0.991
_diffrn_reflns_point_group_measured_fraction_max 0.991
_diffrn_reflns_theta_full 24.999
_diffrn_reflns_theta_max 24.999
_diffrn_reflns_theta_min 2.261
_diffrn_source 'micro-focus sealed X-ray tube'
_diffrn_source_type 'SuperNova (Mo) X-ray Source'
_exptl_absorpt_coefficient_mu 0.083
_exptl_absorpt_correction_T_max 1.00000
_exptl_absorpt_correction_T_min 0.49116
_exptl_absorpt_correction_type multi-scan
_exptl_absorpt_process_details
;
CrysAlisPro 1.171.38.43f (Rigaku Oxford Diffraction, 2015)
Empirical absorption correction using spherical harmonics,
 implemented in SCALE3 ABSPACK scaling algorithm.
;
_exptl_crystal_colour colourless
_exptl_crystal_colour_primary colourless
_exptl_crystal_density_diffrn 1.294
_exptl_crystal_description block
_exptl_crystal_F_000 1016
_exptl_crystal_size_max 0.14
_exptl_crystal_size_mid 0.13
_exptl_crystal_size_min 0.12
_refine_diff_density_max 0.350
_refine_diff_density_min -0.311
_refine_diff_density_rms 0.097
_refine_ls_extinction_method none
_refine_ls_goodness_of_fit_ref 1.056
_refine_ls_hydrogen_treatment constr
_refine_ls_matrix_type full
_refine_ls_number_parameters 328
_refine_ls_number_reflns 4293
_refine_ls_number_restraints 0
_refine_ls_restrained_S_all 1.056
_refine_ls_R_factor_all 0.0819
_refine_ls_R_factor_gt 0.0609
_refine_ls_shift/su_max 0.000
_refine_ls_shift/su_mean 0.000
_refine_ls_structure_factor_coef Fsqd
_refine_ls_weighting_details 'w=1/[\s^2^(Fo^2^)+(0.0727P)^2^+0.3922P] where P=(Fo^2^+2Fc^2^)/3'
_refine_ls_weighting_scheme calc
_refine_ls_wR_factor_gt 0.1430
_refine_ls_wR_factor_ref 0.1582
_reflns_Friedel_coverage 0.000
_reflns_number_gt 3270
_reflns_number_total 4293
_reflns_threshold_expression 'I > 2\s(I)'
_cod_data_source_file d2ob00096b2.cif
_cod_data_source_block 20210509
_cod_original_cell_volume 2455.9(6)
_cod_database_code 7158622
_shelx_shelxl_version_number 2018/3
_shelx_space_group_comment
;
The symmetry employed for this shelxl refinement is uniquely defined
by the following loop, which should always be used as a source of
symmetry information in preference to the above space-group names.
They are only intended as comments.
;
_reflns_odcompleteness_completeness 98.31
_reflns_odcompleteness_iscentric 1
_reflns_odcompleteness_theta 26.32
_olex2_refinement_description
;
1. Fixed Uiso
 At 1.2 times of:
  All C(H) groups, All C(H,H) groups, All N(H) groups
 At 1.5 times of:
  All C(H,H,H) groups
2.a Ternary CH refined with riding coordinates:
 C8(H8), C9(H9)
2.b Secondary CH2 refined with riding coordinates:
 C3(H3A,H3B), C5(H5A,H5B)
2.c Aromatic/amide H refined with riding coordinates:
 N2(H2), C12(H12), C13(H13), C14(H14), C15(H15), C16(H16), C18(H18), C19(H19),
 C20(H20), C21(H21), C22(H22), C24(H24), C25(H25), C27(H27), C28(H28)
2.d Idealised Me refined as rotating group:
 C29(H29A,H29B,H29C), C30(H30A,H30B,H30C), C31(H31A,H31B,H31C)
;
_olex2_date_sample_data_collection 2021-06-19
_olex2_submission_special_instructions 'No special instructions were received'
_oxdiff_exptl_absorpt_empirical_details
;
Empirical correction (ABSPACK) includes:
- Absorption correction using spherical harmonics
- Frame scaling
;
_oxdiff_exptl_absorpt_empirical_full_max 1.805
_oxdiff_exptl_absorpt_empirical_full_min 0.598

loop_
_space_group_symop_operation_xyz
'x, y, z'
'-x+1/2, y+1/2, -z+1/2'
'-x, -y, -z'
'x-1/2, -y-1/2, z-1/2'

loop_
_atom_site_label
_atom_site_type_symbol
_atom_site_fract_x
_atom_site_fract_y
_atom_site_fract_z
_atom_site_U_iso_or_equiv
_atom_site_adp_type
_atom_site_occupancy
_atom_site_site_symmetry_order
_atom_site_calc_flag
_atom_site_refinement_flags_posn
_atom_site_refinement_flags_adp
_atom_site_refinement_flags_occupancy
_atom_site_disorder_assembly
_atom_site_disorder_group
O1 O 1.16213(14) 0.18158(12) 0.65486(11) 0.0295(4) Uani 1 1 d . . . . .
O2 O 0.71777(13) 0.36691(12) 0.43928(10) 0.0259(4) Uani 1 1 d . . . . .
O3 O 1.11680(17) 0.45983(15) 0.41456(11) 0.0486(6) Uani 1 1 d . . . . .
N1 N 0.77427(15) 0.33440(13) 0.58408(12) 0.0179(4) Uani 1 1 d . . . . .
N2 N 0.95627(17) 0.36489(13) 0.39164(12) 0.0234(5) Uani 1 1 d . . . . .
H2 H 0.907276 0.336956 0.353005 0.028 Uiso 1 1 calc R U . . .
C1 C 0.97401(19) 0.26055(15) 0.61711(14) 0.0180(5) Uani 1 1 d . . . . .
C2 C 1.06009(19) 0.20848(16) 0.67685(14) 0.0198(5) Uani 1 1 d . . . . .
C3 C 1.0151(2) 0.18602(17) 0.76517(15) 0.0249(6) Uani 1 1 d . . . . .
H3A H 1.088288 0.170288 0.805620 0.030 Uiso 1 1 calc R U . . .
H3B H 0.959208 0.136018 0.758333 0.030 Uiso 1 1 calc R U . . .
C4 C 0.9437(2) 0.26045(17) 0.80523(14) 0.0233(6) Uani 1 1 d . . . . .
C5 C 0.83145(19) 0.28711(17) 0.73807(14) 0.0221(6) Uani 1 1 d . . . . .
H5A H 0.763121 0.245229 0.740510 0.027 Uiso 1 1 calc R U . . .
H5B H 0.799312 0.342818 0.755498 0.027 Uiso 1 1 calc R U . . .
C6 C 0.86531(19) 0.29338(15) 0.64430(14) 0.0183(5) Uani 1 1 d . . . . .
C7 C 0.8013(2) 0.35088(15) 0.49772(14) 0.0184(5) Uani 1 1 d . . . . .
C8 C 0.94163(19) 0.35119(16) 0.48394(14) 0.0197(5) Uani 1 1 d . . . . .
H8 H 0.980340 0.400869 0.516427 0.024 Uiso 1 1 calc R U . . .
C9 C 1.00779(19) 0.26943(16) 0.52281(14) 0.0196(5) Uani 1 1 d . . . . .
H9 H 1.100155 0.279029 0.524971 0.023 Uiso 1 1 calc R U . . .
C10 C 1.04310(19) 0.41939(16) 0.36342(15) 0.0222(6) Uani 1 1 d . . . . .
C11 C 1.0462(2) 0.42732(16) 0.26521(15) 0.0207(5) Uani 1 1 d . . . . .
C12 C 1.1613(2) 0.45148(17) 0.23393(15) 0.0245(6) Uani 1 1 d . . . . .
H12 H 1.231269 0.464343 0.273810 0.029 Uiso 1 1 calc R U . . .
C13 C 1.1726(2) 0.45653(17) 0.14409(16) 0.0281(6) Uani 1 1 d . . . . .
H13 H 1.249726 0.472804 0.123615 0.034 Uiso 1 1 calc R U . . .
C14 C 1.0684(2) 0.43724(17) 0.08483(16) 0.0270(6) Uani 1 1 d . . . . .
H14 H 1.076388 0.438698 0.024389 0.032 Uiso 1 1 calc R U . . .
C15 C 0.9522(2) 0.41574(17) 0.11522(15) 0.0261(6) Uani 1 1 d . . . . .
H15 H 0.881765 0.404807 0.075043 0.031 Uiso 1 1 calc R U . . .
C16 C 0.9404(2) 0.41047(16) 0.20475(15) 0.0225(5) Uani 1 1 d . . . . .
H16 H 0.862392 0.395760 0.224888 0.027 Uiso 1 1 calc R U . . .
C17 C 0.97715(19) 0.18840(16) 0.46780(14) 0.0201(5) Uani 1 1 d . . . . .
C18 C 1.0505(2) 0.16795(18) 0.39881(15) 0.0273(6) Uani 1 1 d . . . . .
H18 H 1.117921 0.203882 0.387189 0.033 Uiso 1 1 calc R U . . .
C19 C 1.0247(2) 0.09534(19) 0.34759(16) 0.0330(7) Uani 1 1 d . . . . .
H19 H 1.074217 0.082927 0.301553 0.040 Uiso 1 1 calc R U . . .
C20 C 0.9257(2) 0.04098(19) 0.36424(17) 0.0349(7) Uani 1 1 d . . . . .
H20 H 0.908691 -0.008381 0.330101 0.042 Uiso 1 1 calc R U . . .
C21 C 0.8523(2) 0.06075(19) 0.43224(18) 0.0390(7) Uani 1 1 d . . . . .
H21 H 0.785539 0.024344 0.444130 0.047 Uiso 1 1 calc R U . . .
C22 C 0.8772(2) 0.13423(18) 0.48276(16) 0.0310(6) Uani 1 1 d . . . . .
H22 H 0.825779 0.147364 0.527547 0.037 Uiso 1 1 calc R U . . .
C23 C 0.64605(18) 0.35652(16) 0.60465(14) 0.0183(5) Uani 1 1 d . . . . .
C24 C 0.60688(19) 0.44166(16) 0.59717(14) 0.0199(5) Uani 1 1 d . . . . .
H24 H 0.664381 0.484527 0.584176 0.024 Uiso 1 1 calc R U . . .
C25 C 0.48174(19) 0.46321(16) 0.60905(14) 0.0216(5) Uani 1 1 d . . . . .
H25 H 0.455790 0.520691 0.603676 0.026 Uiso 1 1 calc R U . . .
C26 C 0.39427(19) 0.40017(17) 0.62889(14) 0.0220(6) Uani 1 1 d . . . . .
C27 C 0.4356(2) 0.31519(16) 0.63670(15) 0.0228(5) Uani 1 1 d . . . . .
H27 H 0.378655 0.272305 0.650525 0.027 Uiso 1 1 calc R U . . .
C28 C 0.56042(19) 0.29278(16) 0.62431(14) 0.0212(5) Uani 1 1 d . . . . .
H28 H 0.586468 0.235286 0.629162 0.025 Uiso 1 1 calc R U . . .
C29 C 0.2577(2) 0.42454(19) 0.64037(17) 0.0324(6) Uani 1 1 d . . . . .
H29A H 0.256357 0.468023 0.685447 0.049 Uiso 1 1 calc R U . . .
H29B H 0.212084 0.374278 0.657348 0.049 Uiso 1 1 calc R U . . .
H29C H 0.217714 0.446814 0.585610 0.049 Uiso 1 1 calc R U . . .
C30 C 1.0345(2) 0.33642(19) 0.82566(17) 0.0344(7) Uani 1 1 d . . . . .
H30A H 1.065434 0.356736 0.771860 0.052 Uiso 1 1 calc R U . . .
H30B H 1.105217 0.317918 0.865757 0.052 Uiso 1 1 calc R U . . .
H30C H 0.989899 0.382390 0.852205 0.052 Uiso 1 1 calc R U . . .
C31 C 0.8927(2) 0.2297(2) 0.89098(15) 0.0351(7) Uani 1 1 d . . . . .
H31A H 0.850648 0.276896 0.917489 0.053 Uiso 1 1 calc R U . . .
H31B H 0.962368 0.209601 0.931096 0.053 Uiso 1 1 calc R U . . .
H31C H 0.833011 0.183343 0.878169 0.053 Uiso 1 1 calc R U . . .

loop_
_atom_site_aniso_label
_atom_site_aniso_U_11
_atom_site_aniso_U_22
_atom_site_aniso_U_33
_atom_site_aniso_U_23
_atom_site_aniso_U_13
_atom_site_aniso_U_12
O1 0.0172(8) 0.0404(12) 0.0307(10) 0.0030(9) 0.0018(7) 0.0077(8)
O2 0.0220(8) 0.0380(11) 0.0170(8) 0.0025(8) -0.0026(7) 0.0040(7)
O3 0.0437(11) 0.0797(17) 0.0227(10) -0.0063(10) 0.0042(8) -0.0382(11)
N1 0.0132(9) 0.0245(12) 0.0156(9) 0.0028(9) 0.0001(7) 0.0006(8)
N2 0.0254(10) 0.0297(13) 0.0151(10) 0.0004(9) 0.0009(8) -0.0081(9)
C1 0.0156(10) 0.0232(13) 0.0147(11) -0.0002(10) -0.0010(9) -0.0023(9)
C2 0.0167(11) 0.0221(14) 0.0199(12) -0.0029(11) -0.0029(9) -0.0013(9)
C3 0.0214(12) 0.0314(16) 0.0212(12) 0.0041(11) -0.0017(10) 0.0023(10)
C4 0.0200(11) 0.0340(16) 0.0153(12) 0.0000(11) -0.0017(9) 0.0030(10)
C5 0.0178(11) 0.0295(15) 0.0189(12) -0.0002(11) 0.0010(9) 0.0022(10)
C6 0.0165(11) 0.0206(13) 0.0170(11) 0.0019(10) -0.0029(9) -0.0031(9)
C7 0.0189(11) 0.0172(13) 0.0185(12) 0.0014(10) -0.0013(10) -0.0003(9)
C8 0.0191(11) 0.0252(14) 0.0148(11) -0.0017(10) 0.0018(9) -0.0027(9)
C9 0.0130(10) 0.0278(14) 0.0178(12) -0.0010(11) 0.0008(9) -0.0004(9)
C10 0.0168(11) 0.0268(14) 0.0229(12) 0.0004(11) 0.0016(10) -0.0023(10)
C11 0.0213(11) 0.0189(13) 0.0225(12) -0.0003(11) 0.0046(9) -0.0008(9)
C12 0.0232(12) 0.0293(15) 0.0213(13) -0.0012(11) 0.0030(9) -0.0043(10)
C13 0.0288(12) 0.0315(15) 0.0254(13) 0.0020(12) 0.0094(10) -0.0003(11)
C14 0.0386(14) 0.0260(15) 0.0171(12) 0.0023(11) 0.0066(10) 0.0071(11)
C15 0.0261(12) 0.0285(15) 0.0225(13) 0.0011(11) -0.0044(10) 0.0062(10)
C16 0.0222(12) 0.0217(14) 0.0237(13) 0.0006(11) 0.0028(10) 0.0013(10)
C17 0.0163(11) 0.0278(15) 0.0158(11) 0.0027(11) -0.0012(9) 0.0018(10)
C18 0.0243(12) 0.0352(16) 0.0233(13) -0.0007(12) 0.0071(10) -0.0020(11)
C19 0.0341(14) 0.0406(18) 0.0244(14) -0.0036(13) 0.0040(11) 0.0065(12)
C20 0.0459(16) 0.0305(16) 0.0275(14) -0.0071(13) -0.0017(12) 0.0045(13)
C21 0.0419(15) 0.0389(18) 0.0369(16) -0.0069(14) 0.0081(12) -0.0161(13)
C22 0.0296(13) 0.0389(18) 0.0258(13) -0.0042(13) 0.0095(11) -0.0041(12)
C23 0.0131(10) 0.0268(14) 0.0141(11) 0.0007(11) -0.0029(9) 0.0005(9)
C24 0.0180(11) 0.0254(14) 0.0158(11) 0.0012(11) -0.0016(9) -0.0034(10)
C25 0.0211(11) 0.0261(14) 0.0171(12) -0.0020(11) -0.0005(9) 0.0045(10)
C26 0.0180(11) 0.0332(16) 0.0146(11) -0.0006(11) -0.0001(9) -0.0011(10)
C27 0.0186(11) 0.0257(15) 0.0239(13) 0.0008(11) 0.0018(9) -0.0065(10)
C28 0.0190(11) 0.0214(14) 0.0225(12) 0.0003(11) -0.0028(9) -0.0009(10)
C29 0.0188(12) 0.0404(18) 0.0384(15) -0.0004(13) 0.0049(10) 0.0025(11)
C30 0.0310(14) 0.0427(18) 0.0283(14) -0.0093(13) -0.0041(11) 0.0003(12)
C31 0.0296(13) 0.058(2) 0.0173(13) 0.0055(13) 0.0010(10) 0.0127(13)

loop_
_atom_type_symbol
_atom_type_description
_atom_type_scat_dispersion_real
_atom_type_scat_dispersion_imag
_atom_type_scat_source
C C 0.0033 0.0016 'International Tables Vol C Tables 4.2.6.8 and 6.1.1.4'
H H 0.0000 0.0000 'International Tables Vol C Tables 4.2.6.8 and 6.1.1.4'
N N 0.0061 0.0033 'International Tables Vol C Tables 4.2.6.8 and 6.1.1.4'
O O 0.0106 0.0060 'International Tables Vol C Tables 4.2.6.8 and 6.1.1.4'

loop_
_geom_angle_atom_site_label_1
_geom_angle_atom_site_label_2
_geom_angle_atom_site_label_3
_geom_angle
_geom_angle_site_symmetry_1
_geom_angle_site_symmetry_3
_geom_angle_publ_flag
C6 N1 C23 123.59(17) . . ?
C7 N1 C6 120.50(17) . . ?
C7 N1 C23 115.77(16) . . ?
C8 N2 H2 118.6 . . ?
C10 N2 H2 118.6 . . ?
C10 N2 C8 122.75(19) . . ?
C2 C1 C9 116.81(18) . . ?
C6 C1 C2 120.6(2) . . ?
C6 C1 C9 122.38(19) . . ?
O1 C2 C1 121.6(2) . . ?
O1 C2 C3 121.4(2) . . ?
C1 C2 C3 116.91(18) . . ?
C2 C3 H3A 109.0 . . ?
C2 C3 H3B 109.0 . . ?
C2 C3 C4 112.8(2) . . ?
H3A C3 H3B 107.8 . . ?
C4 C3 H3A 109.0 . . ?
C4 C3 H3B 109.0 . . ?
C3 C4 C5 108.13(18) . . ?
C3 C4 C31 109.2(2) . . ?
C30 C4 C3 109.75(19) . . ?
C30 C4 C5 110.8(2) . . ?
C30 C4 C31 109.1(2) . . ?
C31 C4 C5 109.77(18) . . ?
C4 C5 H5A 108.7 . . ?
C4 C5 H5B 108.7 . . ?
H5A C5 H5B 107.6 . . ?
C6 C5 C4 114.18(18) . . ?
C6 C5 H5A 108.7 . . ?
C6 C5 H5B 108.7 . . ?
N1 C6 C5 115.91(18) . . ?
C1 C6 N1 120.86(19) . . ?
C1 C6 C5 123.22(19) . . ?
O2 C7 N1 121.94(19) . . ?
O2 C7 C8 123.2(2) . . ?
N1 C7 C8 114.79(17) . . ?
N2 C8 C7 109.26(17) . . ?
N2 C8 H8 107.4 . . ?
N2 C8 C9 114.22(19) . . ?
C7 C8 H8 107.4 . . ?
C7 C8 C9 111.00(18) . . ?
C9 C8 H8 107.4 . . ?
C1 C9 C8 107.52(18) . . ?
C1 C9 H9 107.5 . . ?
C1 C9 C17 112.86(19) . . ?
C8 C9 H9 107.5 . . ?
C17 C9 C8 113.59(17) . . ?
C17 C9 H9 107.5 . . ?
O3 C10 N2 122.0(2) . . ?
O3 C10 C11 121.4(2) . . ?
N2 C10 C11 116.6(2) . . ?
C12 C11 C10 117.48(19) . . ?
C12 C11 C16 119.3(2) . . ?
C16 C11 C10 123.2(2) . . ?
C11 C12 H12 119.7 . . ?
C13 C12 C11 120.6(2) . . ?
C13 C12 H12 119.7 . . ?
C12 C13 H13 120.2 . . ?
C12 C13 C14 119.6(2) . . ?
C14 C13 H13 120.2 . . ?
C13 C14 H14 119.9 . . ?
C13 C14 C15 120.3(2) . . ?
C15 C14 H14 119.9 . . ?
C14 C15 H15 119.8 . . ?
C16 C15 C14 120.3(2) . . ?
C16 C15 H15 119.8 . . ?
C11 C16 H16 120.1 . . ?
C15 C16 C11 119.8(2) . . ?
C15 C16 H16 120.1 . . ?
C18 C17 C9 119.7(2) . . ?
C22 C17 C9 122.3(2) . . ?
C22 C17 C18 118.0(2) . . ?
C17 C18 H18 119.5 . . ?
C19 C18 C17 121.0(2) . . ?
C19 C18 H18 119.5 . . ?
C18 C19 H19 119.8 . . ?
C18 C19 C20 120.3(2) . . ?
C20 C19 H19 119.8 . . ?
C19 C20 H20 120.4 . . ?
C19 C20 C21 119.2(3) . . ?
C21 C20 H20 120.4 . . ?
C20 C21 H21 119.8 . . ?
C20 C21 C22 120.5(3) . . ?
C22 C21 H21 119.8 . . ?
C17 C22 C21 121.0(2) . . ?
C17 C22 H22 119.5 . . ?
C21 C22 H22 119.5 . . ?
C24 C23 N1 118.8(2) . . ?
C24 C23 C28 120.0(2) . . ?
C28 C23 N1 120.9(2) . . ?
C23 C24 H24 120.1 . . ?
C23 C24 C25 119.9(2) . . ?
C25 C24 H24 120.1 . . ?
C24 C25 H25 119.5 . . ?
C24 C25 C26 121.0(2) . . ?
C26 C25 H25 119.5 . . ?
C25 C26 C29 120.4(2) . . ?
C27 C26 C25 118.2(2) . . ?
C27 C26 C29 121.4(2) . . ?
C26 C27 H27 119.4 . . ?
C26 C27 C28 121.2(2) . . ?
C28 C27 H27 119.4 . . ?
C23 C28 C27 119.6(2) . . ?
C23 C28 H28 120.2 . . ?
C27 C28 H28 120.2 . . ?
C26 C29 H29A 109.5 . . ?
C26 C29 H29B 109.5 . . ?
C26 C29 H29C 109.5 . . ?
H29A C29 H29B 109.5 . . ?
H29A C29 H29C 109.5 . . ?
H29B C29 H29C 109.5 . . ?
C4 C30 H30A 109.5 . . ?
C4 C30 H30B 109.5 . . ?
C4 C30 H30C 109.5 . . ?
H30A C30 H30B 109.5 . . ?
H30A C30 H30C 109.5 . . ?
H30B C30 H30C 109.5 . . ?
C4 C31 H31A 109.5 . . ?
C4 C31 H31B 109.5 . . ?
C4 C31 H31C 109.5 . . ?
H31A C31 H31B 109.5 . . ?
H31A C31 H31C 109.5 . . ?
H31B C31 H31C 109.5 . . ?

loop_
_geom_bond_atom_site_label_1
_geom_bond_atom_site_label_2
_geom_bond_distance
_geom_bond_site_symmetry_2
_geom_bond_publ_flag
O1 C2 1.226(3) . ?
O2 C7 1.215(2) . ?
O3 C10 1.217(3) . ?
N1 C6 1.411(3) . ?
N1 C7 1.391(3) . ?
N1 C23 1.453(3) . ?
N2 H2 0.8600 . ?
N2 C8 1.440(3) . ?
N2 C10 1.341(3) . ?
C1 C2 1.462(3) . ?
C1 C6 1.350(3) . ?
C1 C9 1.514(3) . ?
C2 C3 1.504(3) . ?
C3 H3A 0.9700 . ?
C3 H3B 0.9700 . ?
C3 C4 1.530(3) . ?
C4 C5 1.543(3) . ?
C4 C30 1.526(3) . ?
C4 C31 1.530(3) . ?
C5 H5A 0.9700 . ?
C5 H5B 0.9700 . ?
C5 C6 1.503(3) . ?
C7 C8 1.510(3) . ?
C8 H8 0.9800 . ?
C8 C9 1.533(3) . ?
C9 H9 0.9800 . ?
C9 C17 1.522(3) . ?
C10 C11 1.500(3) . ?
C11 C12 1.392(3) . ?
C11 C16 1.399(3) . ?
C12 H12 0.9300 . ?
C12 C13 1.383(3) . ?
C13 H13 0.9300 . ?
C13 C14 1.384(3) . ?
C14 H14 0.9300 . ?
C14 C15 1.386(3) . ?
C15 H15 0.9300 . ?
C15 C16 1.379(3) . ?
C16 H16 0.9300 . ?
C17 C18 1.394(3) . ?
C17 C22 1.378(3) . ?
C18 H18 0.9300 . ?
C18 C19 1.377(4) . ?
C19 H19 0.9300 . ?
C19 C20 1.378(4) . ?
C20 H20 0.9300 . ?
C20 C21 1.380(4) . ?
C21 H21 0.9300 . ?
C21 C22 1.381(4) . ?
C22 H22 0.9300 . ?
C23 C24 1.379(3) . ?
C23 C28 1.385(3) . ?
C24 H24 0.9300 . ?
C24 C25 1.385(3) . ?
C25 H25 0.9300 . ?
C25 C26 1.391(3) . ?
C26 C27 1.384(3) . ?
C26 C29 1.511(3) . ?
C27 H27 0.9300 . ?
C27 C28 1.387(3) . ?
C28 H28 0.9300 . ?
C29 H29A 0.9600 . ?
C29 H29B 0.9600 . ?
C29 H29C 0.9600 . ?
C30 H30A 0.9600 . ?
C30 H30B 0.9600 . ?
C30 H30C 0.9600 . ?
C31 H31A 0.9600 . ?
C31 H31B 0.9600 . ?
C31 H31C 0.9600 . ?

loop_
_geom_torsion_atom_site_label_1
_geom_torsion_atom_site_label_2
_geom_torsion_atom_site_label_3
_geom_torsion_atom_site_label_4
_geom_torsion
_geom_torsion_site_symmetry_1
_geom_torsion_site_symmetry_2
_geom_torsion_site_symmetry_3
_geom_torsion_site_symmetry_4
_geom_torsion_publ_flag
O1 C2 C3 C4 143.9(2) . . . . ?
O2 C7 C8 N2 -5.3(3) . . . . ?
O2 C7 C8 C9 -132.2(2) . . . . ?
O3 C10 C11 C12 25.7(4) . . . . ?
O3 C10 C11 C16 -155.3(3) . . . . ?
N1 C7 C8 N2 177.35(19) . . . . ?
N1 C7 C8 C9 50.5(3) . . . . ?
N1 C23 C24 C25 174.49(18) . . . . ?
N1 C23 C28 C27 -174.85(19) . . . . ?
N2 C8 C9 C1 -175.25(17) . . . . ?
N2 C8 C9 C17 -49.6(2) . . . . ?
N2 C10 C11 C12 -153.6(2) . . . . ?
N2 C10 C11 C16 25.5(3) . . . . ?
C1 C2 C3 C4 -38.8(3) . . . . ?
C1 C9 C17 C18 -150.0(2) . . . . ?
C1 C9 C17 C22 31.0(3) . . . . ?
C2 C1 C6 N1 -172.1(2) . . . . ?
C2 C1 C6 C5 6.3(4) . . . . ?
C2 C1 C9 C8 -157.97(19) . . . . ?
C2 C1 C9 C17 76.0(2) . . . . ?
C2 C3 C4 C5 56.2(2) . . . . ?
C2 C3 C4 C30 -64.8(2) . . . . ?
C2 C3 C4 C31 175.63(18) . . . . ?
C3 C4 C5 C6 -43.9(3) . . . . ?
C4 C5 C6 N1 -167.4(2) . . . . ?
C4 C5 C6 C1 14.2(3) . . . . ?
C6 N1 C7 O2 162.5(2) . . . . ?
C6 N1 C7 C8 -20.1(3) . . . . ?
C6 N1 C23 C24 122.7(2) . . . . ?
C6 N1 C23 C28 -62.7(3) . . . . ?
C6 C1 C2 O1 -176.5(2) . . . . ?
C6 C1 C2 C3 6.2(3) . . . . ?
C6 C1 C9 C8 26.7(3) . . . . ?
C6 C1 C9 C17 -99.4(3) . . . . ?
C7 N1 C6 C1 -7.6(3) . . . . ?
C7 N1 C6 C5 173.9(2) . . . . ?
C7 N1 C23 C24 -61.5(3) . . . . ?
C7 N1 C23 C28 113.1(2) . . . . ?
C7 C8 C9 C1 -51.2(2) . . . . ?
C7 C8 C9 C17 74.4(2) . . . . ?
C8 N2 C10 O3 1.2(4) . . . . ?
C8 N2 C10 C11 -179.5(2) . . . . ?
C8 C9 C17 C18 87.3(2) . . . . ?
C8 C9 C17 C22 -91.8(3) . . . . ?
C9 C1 C2 O1 8.1(3) . . . . ?
C9 C1 C2 C3 -169.2(2) . . . . ?
C9 C1 C6 N1 3.1(3) . . . . ?
C9 C1 C6 C5 -178.5(2) . . . . ?
C9 C17 C18 C19 -179.7(2) . . . . ?
C9 C17 C22 C21 -179.5(2) . . . . ?
C10 N2 C8 C7 136.0(2) . . . . ?
C10 N2 C8 C9 -99.0(3) . . . . ?
C10 C11 C12 C13 177.3(2) . . . . ?
C10 C11 C16 C15 -177.3(2) . . . . ?
C11 C12 C13 C14 -0.1(4) . . . . ?
C12 C11 C16 C15 1.7(4) . . . . ?
C12 C13 C14 C15 2.1(4) . . . . ?
C13 C14 C15 C16 -2.2(4) . . . . ?
C14 C15 C16 C11 0.3(4) . . . . ?
C16 C11 C12 C13 -1.8(4) . . . . ?
C17 C18 C19 C20 -0.5(4) . . . . ?
C18 C17 C22 C21 1.5(4) . . . . ?
C18 C19 C20 C21 0.6(4) . . . . ?
C19 C20 C21 C22 0.3(4) . . . . ?
C20 C21 C22 C17 -1.4(4) . . . . ?
C22 C17 C18 C19 -0.6(3) . . . . ?
C23 N1 C6 C1 168.1(2) . . . . ?
C23 N1 C6 C5 -10.5(3) . . . . ?
C23 N1 C7 O2 -13.4(3) . . . . ?
C23 N1 C7 C8 163.91(19) . . . . ?
C23 C24 C25 C26 0.3(3) . . . . ?
C24 C23 C28 C27 -0.3(3) . . . . ?
C24 C25 C26 C27 0.2(3) . . . . ?
C24 C25 C26 C29 -179.1(2) . . . . ?
C25 C26 C27 C28 -0.6(3) . . . . ?
C26 C27 C28 C23 0.7(3) . . . . ?
C28 C23 C24 C25 -0.2(3) . . . . ?
C29 C26 C27 C28 178.6(2) . . . . ?
C30 C4 C5 C6 76.4(3) . . . . ?
C31 C4 C5 C6 -163.0(2) . . . . ?
